data_4070245
loop_
_publ_author_name
'Karnezis, Asimo'
'O&#x2019;Hair, Richard A.J.'
'White, Jonathan M.'

_publ_section_title
;
 Carbon&#x2212;Germanium Hyperconjugation: Solid-State and Gas-Phase
 Investigations of (Trialkylgermyl)methyl-Substituted Pyridinium Ions
;
_journal_issue 22
_journal_name_full Organometallics
_journal_page_first 6480
_journal_paper_doi 10.1021/om900681m
_journal_volume 28
_journal_year 2009
_chemical_formula_sum 'C14 H24 F3 Ge N O3 S'
_chemical_formula_weight 415.99
_chemical_name_systematic
;
 ?
;
_space_group_IT_number 61
_symmetry_cell_setting orthorhombic
_symmetry_space_group_name_Hall '-P 2ac 2ab'
_symmetry_space_group_name_H-M 'P b c a'
_atom_sites_solution_hydrogens geom
_atom_sites_solution_primary direct
_atom_sites_solution_secondary difmap
_audit_creation_method SHELXL-97
_cell_angle_alpha 90.00
_cell_angle_beta 90.00
_cell_angle_gamma 90.00
_cell_formula_units_Z 8
_cell_length_a 10.7763(3)
_cell_length_b 11.2920(3)
_cell_length_c 31.2541(8)
_cell_measurement_reflns_used 7736
_cell_measurement_temperature 130(2)
_cell_measurement_theta_max 73.1867
_cell_measurement_theta_min 4.0974
_cell_volume 3803.19(18)
_computing_cell_refinement
;
CrysAlis RED, Oxford Diffraction Ltd.,
Version 1.171.32.15 (release 10-01-2008 CrysAlis171 .NET)
(compiled Jan 10 2008,16:37:18)
;
_computing_data_collection
;
CrysAlis CCD, Oxford Diffraction Ltd.,
Version 1.171.32.15 (release 10-01-2008 CrysAlis171 .NET)
(compiled Jan 10 2008,16:37:18)
;
_computing_data_reduction
;
CrysAlis RED, Oxford Diffraction Ltd.,
Version 1.171.32.15 (release 10-01-2008 CrysAlis171 .NET)
(compiled Jan 10 2008,16:37:18)
;
_computing_structure_refinement 'SHELXL-97 (Sheldrick, 1997)'
_diffrn_ambient_temperature 130(2)
_diffrn_measured_fraction_theta_full 0.984
_diffrn_measured_fraction_theta_max 0.984
_diffrn_radiation_monochromator graphite
_diffrn_radiation_source 'Enhance (Cu) X-ray Source'
_diffrn_radiation_type CuK\a
_diffrn_radiation_wavelength 1.54184
_diffrn_reflns_av_R_equivalents 0.0410
_diffrn_reflns_av_sigmaI/netI 0.0225
_diffrn_reflns_limit_h_max 13
_diffrn_reflns_limit_h_min -12
_diffrn_reflns_limit_k_max 13
_diffrn_reflns_limit_k_min -13
_diffrn_reflns_limit_l_max 37
_diffrn_reflns_limit_l_min -38
_diffrn_reflns_number 19014
_diffrn_reflns_theta_full 73.57
_diffrn_reflns_theta_max 73.57
_diffrn_reflns_theta_min 4.99
_exptl_absorpt_coefficient_mu 3.579
_exptl_absorpt_correction_T_max 1.00000
_exptl_absorpt_correction_T_min 0.11189
_exptl_absorpt_correction_type multi-scan
_exptl_absorpt_process_details
;
CrysAlis RED, Oxford Diffraction Ltd.,
Version 1.171.32.15 (release 10-01-2008 CrysAlis171 .NET)
(compiled Jan 10 2008,16:37:18)
Empirical absorption correction using spherical harmonics,
 implemented in SCALE3 ABSPACK scaling algorithm.
;
_exptl_crystal_colour colourless
_exptl_crystal_density_diffrn 1.453
_exptl_crystal_density_method 'not measured'
_exptl_crystal_description block
_exptl_crystal_F_000 1712
_exptl_crystal_size_max 0.6
_exptl_crystal_size_mid 0.3
_exptl_crystal_size_min 0.1
_refine_diff_density_max 0.507
_refine_diff_density_min -0.789
_refine_diff_density_rms 0.092
_refine_ls_extinction_method none
_refine_ls_goodness_of_fit_ref 1.056
_refine_ls_hydrogen_treatment mixed
_refine_ls_matrix_type full
_refine_ls_number_parameters 208
_refine_ls_number_reflns 3775
_refine_ls_number_restraints 0
_refine_ls_restrained_S_all 1.056
_refine_ls_R_factor_all 0.0498
_refine_ls_R_factor_gt 0.0442
_refine_ls_shift/su_max 0.001
_refine_ls_shift/su_mean 0.000
_refine_ls_structure_factor_coef Fsqd
_refine_ls_weighting_details 'calc w=1/[\s^2^(Fo^2^)+(0.0796P)^2^+3.1232P] where P=(Fo^2^+2Fc^2^)/3'
_refine_ls_weighting_scheme calc
_refine_ls_wR_factor_gt 0.1265
_refine_ls_wR_factor_ref 0.1305
_reflns_number_gt 3285
_reflns_number_total 3775
_reflns_threshold_expression >2sigma(I)
_cod_data_source_file om900681m_si_002.cif
_cod_data_source_block jmwak30
_cod_original_sg_symbol_H-M Pbca
_cod_database_code 4070245

loop_
_symmetry_equiv_pos_as_xyz
'x, y, z'
'-x+1/2, -y, z+1/2'
'-x, y+1/2, -z+1/2'
'x+1/2, -y+1/2, -z'
'-x, -y, -z'
'x-1/2, y, -z-1/2'
'x, -y-1/2, z-1/2'
'-x-1/2, y-1/2, z'

loop_
_atom_site_label
_atom_site_type_symbol
_atom_site_fract_x
_atom_site_fract_y
_atom_site_fract_z
_atom_site_U_iso_or_equiv
_atom_site_adp_type
_atom_site_occupancy
_atom_site_symmetry_multiplicity
_atom_site_calc_flag
_atom_site_refinement_flags
C6 C -0.0665(3) -0.0089(3) 0.38940(10) 0.0376(7) Uani 1 1 d .
H6A H -0.1425 0.0367 0.3873 0.045 Uiso 1 1 calc R
H6B H -0.0883 -0.0907 0.3952 0.045 Uiso 1 1 calc R
C9 C 0.1530(3) -0.1209(3) 0.33627(10) 0.0395(7) Uani 1 1 d .
H9A H 0.1136 -0.1970 0.3382 0.059 Uiso 1 1 calc R
H9B H 0.2052 -0.1090 0.3608 0.059 Uiso 1 1 calc R
H9C H 0.2023 -0.1175 0.3107 0.059 Uiso 1 1 calc R
C1 C 0.1695(3) 0.0124(2) 0.47807(9) 0.0316(6) Uani 1 1 d .
H1 H 0.2242 -0.0367 0.4927 0.038 Uiso 1 1 calc R
C2 C 0.0927(3) -0.0349(3) 0.44749(9) 0.0330(6) Uani 1 1 d .
H2 H 0.0947 -0.1158 0.4420 0.040 Uiso 1 1 calc R
C3 C 0.0115(3) 0.0379(3) 0.42459(9) 0.0308(6) Uani 1 1 d .
C4 C 0.0114(3) 0.1580(3) 0.43542(9) 0.0363(6) Uani 1 1 d .
H4 H -0.0422 0.2095 0.4214 0.044 Uiso 1 1 calc R
C5 C 0.0890(3) 0.2009(2) 0.46640(9) 0.0341(6) Uani 1 1 d .
H5 H 0.0877 0.2811 0.4731 0.041 Uiso 1 1 calc R
C7 C 0.2530(3) 0.1767(3) 0.51958(10) 0.0382(6) Uani 1 1 d .
H7A H 0.3068 0.2339 0.5064 0.057 Uiso 1 1 calc R
H7B H 0.3019 0.1135 0.5313 0.057 Uiso 1 1 calc R
H7C H 0.2065 0.2140 0.5420 0.057 Uiso 1 1 calc R
C8 C 0.1034(3) 0.1573(3) 0.33056(10) 0.0412(7) Uani 1 1 d .
H8A H 0.0398 0.2166 0.3296 0.062 Uiso 1 1 calc R
H8B H 0.1529 0.1618 0.3051 0.062 Uiso 1 1 calc R
H8C H 0.1552 0.1702 0.3551 0.062 Uiso 1 1 calc R
C10 C -0.0893(2) -0.0236(3) 0.28650(9) 0.0311(6) Uani 1 1 d .
C11 C -0.0141(3) -0.0400(5) 0.24545(11) 0.0555(9) Uani 1 1 d .
H11A H 0.0350 0.0295 0.2403 0.083 Uiso 1 1 calc R
H11B H -0.0695 -0.0524 0.2218 0.083 Uiso 1 1 calc R
H11C H 0.0395 -0.1074 0.2484 0.083 Uiso 1 1 calc R
C12 C -0.1667(3) -0.1337(3) 0.29431(11) 0.0439(7) Uani 1 1 d .
H12A H -0.1130 -0.2011 0.2971 0.066 Uiso 1 1 calc R
H12B H -0.2221 -0.1457 0.2707 0.066 Uiso 1 1 calc R
H12C H -0.2139 -0.1241 0.3201 0.066 Uiso 1 1 calc R
C13 C -0.1732(3) 0.0840(3) 0.28191(13) 0.0539(9) Uani 1 1 d .
H13A H -0.1235 0.1531 0.2768 0.081 Uiso 1 1 calc R
H13B H -0.2204 0.0944 0.3077 0.081 Uiso 1 1 calc R
H13C H -0.2288 0.0723 0.2583 0.081 Uiso 1 1 calc R
N1 N 0.1666(2) 0.1286(2) 0.48716(7) 0.0291(5) Uani 1 1 d .
Ge Ge 0.02759(3) 0.00163(2) 0.334401(10) 0.02528(14) Uani 1 1 d .
C14 C 0.0118(3) 0.0494(3) 0.12361(10) 0.0413(7) Uani 1 1 d .
O1 O -0.0475(3) 0.1805(2) 0.05998(9) 0.0590(7) Uani 1 1 d .
O2 O -0.0480(3) -0.0324(2) 0.05069(8) 0.0510(6) Uani 1 1 d .
O3 O 0.1461(2) 0.0737(2) 0.05725(8) 0.0521(6) Uani 1 1 d .
F1 F -0.1026(2) 0.0480(3) 0.13860(7) 0.0774(7) Uani 1 1 d .
F2 F 0.0714(2) 0.1350(2) 0.14378(7) 0.0699(7) Uani 1 1 d .
F3 F 0.0657(3) -0.0521(2) 0.13473(8) 0.0720(7) Uani 1 1 d .
S1 S 0.01518(7) 0.06980(6) 0.06613(2) 0.03037(18) Uani 1 1 d .

loop_
_atom_site_aniso_label
_atom_site_aniso_U_11
_atom_site_aniso_U_22
_atom_site_aniso_U_33
_atom_site_aniso_U_23
_atom_site_aniso_U_13
_atom_site_aniso_U_12
C6 0.0251(14) 0.0516(18) 0.0362(15) -0.0009(13) 0.0061(12) -0.0044(12)
C9 0.0208(13) 0.0425(16) 0.0553(18) 0.0024(14) 0.0006(12) 0.0095(12)
C1 0.0348(15) 0.0255(13) 0.0345(14) 0.0024(10) 0.0010(12) 0.0054(11)
C2 0.0403(16) 0.0243(13) 0.0343(14) 0.0011(11) 0.0030(12) -0.0019(12)
C3 0.0223(12) 0.0383(15) 0.0317(14) 0.0012(12) 0.0076(10) -0.0021(12)
C4 0.0373(15) 0.0374(15) 0.0343(14) 0.0018(12) 0.0051(12) 0.0153(13)
C5 0.0397(15) 0.0247(13) 0.0377(14) -0.0015(11) 0.0076(11) 0.0060(12)
C7 0.0387(15) 0.0360(15) 0.0397(14) -0.0093(13) -0.0001(12) -0.0038(13)
C8 0.0379(16) 0.0372(16) 0.0483(17) -0.0025(13) 0.0063(13) -0.0127(13)
C10 0.0201(12) 0.0364(14) 0.0367(14) 0.0031(12) -0.0026(11) -0.0022(11)
C11 0.0400(18) 0.093(3) 0.0334(17) -0.0046(19) -0.0017(14) -0.0084(19)
C12 0.0352(15) 0.0447(17) 0.0518(17) 0.0059(14) -0.0123(13) -0.0124(14)
C13 0.0324(16) 0.0500(19) 0.079(3) 0.0157(18) -0.0178(16) 0.0048(15)
N1 0.0296(11) 0.0264(11) 0.0312(11) -0.0014(9) 0.0062(9) -0.0004(9)
Ge 0.0155(2) 0.0293(2) 0.0311(2) 0.00027(11) 0.00147(10) -0.00022(10)
C14 0.0372(16) 0.0550(19) 0.0316(14) 0.0002(14) -0.0009(12) 0.0008(15)
O1 0.0816(18) 0.0362(13) 0.0591(15) 0.0043(11) -0.0166(13) 0.0170(12)
O2 0.0660(16) 0.0409(12) 0.0462(13) -0.0117(11) -0.0075(12) -0.0149(12)
O3 0.0488(14) 0.0516(14) 0.0559(14) -0.0010(11) 0.0214(11) -0.0076(11)
F1 0.0515(13) 0.130(2) 0.0508(12) 0.0041(14) 0.0197(10) -0.0068(15)
F2 0.0708(14) 0.0893(17) 0.0497(12) -0.0274(12) -0.0184(11) -0.0051(14)
F3 0.0883(17) 0.0708(15) 0.0569(14) 0.0306(12) -0.0121(13) 0.0146(14)
S1 0.0407(4) 0.0228(3) 0.0276(3) 0.0004(2) -0.0017(3) -0.0008(3)

loop_
_atom_type_symbol
_atom_type_description
_atom_type_scat_dispersion_real
_atom_type_scat_dispersion_imag
_atom_type_scat_source
C C 0.0181 0.0091 'International Tables Vol C Tables 4.2.6.8 and 6.1.1.4'
H H 0.0000 0.0000 'International Tables Vol C Tables 4.2.6.8 and 6.1.1.4'
N N 0.0311 0.0180 'International Tables Vol C Tables 4.2.6.8 and 6.1.1.4'
O O 0.0492 0.0322 'International Tables Vol C Tables 4.2.6.8 and 6.1.1.4'
F F 0.0727 0.0534 'International Tables Vol C Tables 4.2.6.8 and 6.1.1.4'
S S 0.3331 0.5567 'International Tables Vol C Tables 4.2.6.8 and 6.1.1.4'
Ge Ge -1.0885 0.8855 'International Tables Vol C Tables 4.2.6.8 and 6.1.1.4'

loop_
_geom_angle_atom_site_label_1
_geom_angle_atom_site_label_2
_geom_angle_atom_site_label_3
_geom_angle
C3 C6 Ge 109.24(19)
N1 C1 C2 120.9(3)
C1 C2 C3 120.3(3)
C4 C3 C2 116.6(3)
C4 C3 C6 121.7(3)
C2 C3 C6 121.7(3)
C5 C4 C3 121.0(3)
N1 C5 C4 120.7(3)
C12 C10 C13 110.1(2)
C12 C10 C11 109.1(3)
C13 C10 C11 109.4(3)
C12 C10 Ge 110.3(2)
C13 C10 Ge 109.6(2)
C11 C10 Ge 108.4(2)
C5 N1 C1 120.5(3)
C5 N1 C7 120.1(2)
C1 N1 C7 119.3(2)
C9 Ge C8 110.80(13)
C9 Ge C10 111.40(13)
C8 Ge C10 110.60(13)
C9 Ge C6 106.60(13)
C8 Ge C6 108.68(13)
C10 Ge C6 108.63(12)
F1 C14 F2 107.1(3)
F1 C14 F3 107.7(3)
F2 C14 F3 107.0(3)
F1 C14 S1 111.9(2)
F2 C14 S1 111.7(3)
F3 C14 S1 111.1(2)
O2 S1 O1 115.85(17)
O2 S1 O3 115.38(15)
O1 S1 O3 114.15(16)
O2 S1 C14 102.89(16)
O1 S1 C14 103.55(17)
O3 S1 C14 102.42(15)

loop_
_geom_bond_atom_site_label_1
_geom_bond_atom_site_label_2
_geom_bond_distance
C6 C3 1.482(4)
C6 Ge 1.999(3)
C9 Ge 1.935(3)
C1 N1 1.343(3)
C1 C2 1.372(4)
C2 C3 1.398(4)
C3 C4 1.397(4)
C4 C5 1.368(4)
C5 N1 1.337(4)
C7 N1 1.480(4)
C8 Ge 1.942(3)
C10 C12 1.517(4)
C10 C13 1.521(4)
C10 C11 1.529(5)
C10 Ge 1.977(3)
C14 F1 1.319(4)
C14 F2 1.321(4)
C14 F3 1.331(4)
C14 S1 1.812(3)
O1 S1 1.434(2)
O2 S1 1.425(2)
O3 S1 1.438(2)

loop_
_geom_torsion_atom_site_label_1
_geom_torsion_atom_site_label_2
_geom_torsion_atom_site_label_3
_geom_torsion_atom_site_label_4
_geom_torsion
N1 C1 C2 C3 1.3(4)
C1 C2 C3 C4 -1.6(4)
C1 C2 C3 C6 175.8(3)
Ge C6 C3 C4 88.4(3)
Ge C6 C3 C2 -88.9(3)
C2 C3 C4 C5 1.1(4)
C6 C3 C4 C5 -176.4(3)
C3 C4 C5 N1 -0.2(4)
C4 C5 N1 C1 -0.3(4)
C4 C5 N1 C7 177.9(3)
C2 C1 N1 C5 -0.3(4)
C2 C1 N1 C7 -178.5(3)
C12 C10 Ge C9 67.5(2)
C13 C10 Ge C9 -171.2(2)
C11 C10 Ge C9 -51.8(3)
C12 C10 Ge C8 -168.8(2)
C13 C10 Ge C8 -47.5(2)
C11 C10 Ge C8 71.9(3)
C12 C10 Ge C6 -49.6(2)
C13 C10 Ge C6 71.7(2)
C11 C10 Ge C6 -168.9(3)
C3 C6 Ge C9 73.5(2)
C3 C6 Ge C8 -46.0(3)
C3 C6 Ge C10 -166.4(2)
F1 C14 S1 O2 -62.4(3)
F2 C14 S1 O2 177.5(2)
F3 C14 S1 O2 58.1(3)
F1 C14 S1 O1 58.6(3)
F2 C14 S1 O1 -61.5(3)
F3 C14 S1 O1 179.1(3)
F1 C14 S1 O3 177.6(3)
F2 C14 S1 O3 57.5(3)
F3 C14 S1 O3 -62.0(3)

loop_
_cod_related_entry_id
_cod_related_entry_database
_cod_related_entry_code
1 ChemSpider 30659758
